data_1502829
loop_
_publ_author_name
'Zhu, Qin'
'Tang, Chun-Ping'
'Ke, Chang-Qiang'
'Li, Xi-Qiang'
'Liu, Jin'
'Gan, Li-She'
'Weiss, Hans-Christoph'
'Gesing, Ernst-Rudolf'
'Ye, Yang'

_publ_section_title
;
 Constituents of Trigonostemon chinensis.
;
_journal_issue 1
_journal_name_full 'Journal of natural products'
_journal_page_first 40
_journal_page_last 44
_journal_paper_doi 10.1021/np9006074
_journal_volume 73
_journal_year 2010
_chemical_absolute_configuration ad
_chemical_formula_sum 'C20 H16 N2 O3'
_chemical_formula_weight 332.35
_space_group_IT_number 19
_symmetry_cell_setting orthorhombic
_symmetry_space_group_name_Hall 'P 2ac 2ab'
_symmetry_space_group_name_H-M 'P 21 21 21'
_atom_sites_solution_hydrogens geom
_atom_sites_solution_primary direct
_atom_sites_solution_secondary difmap
_audit_creation_method SHELXL-97
_cell_angle_alpha 90.00
_cell_angle_beta 90.00
_cell_angle_gamma 90.00
_cell_formula_units_Z 4
_cell_length_a 9.2940(14)
_cell_length_b 11.4297(18)
_cell_length_c 15.266(2)
_cell_measurement_reflns_used 1124
_cell_measurement_temperature 293(2)
_cell_measurement_theta_max 38.208
_cell_measurement_theta_min 4.452
_cell_volume 1621.7(4)
_computing_cell_refinement 'Bruker SMART'
_computing_data_collection 'Bruker SMART'
_computing_data_reduction 'Bruker SHELXTL'
_computing_molecular_graphics 'Bruker SHELXTL'
_computing_publication_material 'Bruker SHELXTL'
_computing_structure_refinement 'SHELXL-97 (Sheldrick, 1997)'
_computing_structure_solution 'SHELXS-97 (Sheldrick, 1990)'
_diffrn_ambient_temperature 293(2)
_diffrn_measured_fraction_theta_full 1.000
_diffrn_measured_fraction_theta_max 1.000
_diffrn_measurement_device_type 'CCD area detector'
_diffrn_measurement_method 'phi and omega scans'
_diffrn_radiation_monochromator graphite
_diffrn_radiation_source 'fine-focus sealed tube'
_diffrn_radiation_type MoK\a
_diffrn_radiation_wavelength 0.71073
_diffrn_reflns_av_R_equivalents 0.0785
_diffrn_reflns_av_sigmaI/netI 0.0710
_diffrn_reflns_limit_h_max 11
_diffrn_reflns_limit_h_min -11
_diffrn_reflns_limit_k_max 14
_diffrn_reflns_limit_k_min -14
_diffrn_reflns_limit_l_max 10
_diffrn_reflns_limit_l_min -19
_diffrn_reflns_number 9639
_diffrn_reflns_theta_full 27.00
_diffrn_reflns_theta_max 27.00
_diffrn_reflns_theta_min 2.23
_exptl_absorpt_coefficient_mu 0.093
_exptl_absorpt_correction_T_max 1.0000
_exptl_absorpt_correction_T_min 0.9031
_exptl_absorpt_correction_type empirical
_exptl_absorpt_process_details sadabs
_exptl_crystal_colour yellow
_exptl_crystal_density_diffrn 1.361
_exptl_crystal_density_method 'not measured'
_exptl_crystal_description prismatic
_exptl_crystal_F_000 696
_exptl_crystal_size_max 0.193
_exptl_crystal_size_mid 0.122
_exptl_crystal_size_min 0.119
_refine_diff_density_max 0.122
_refine_diff_density_min -0.134
_refine_diff_density_rms 0.035
_refine_ls_abs_structure_details 'Flack H D (1983), Acta Cryst. A39, 876-881'
_refine_ls_abs_structure_Flack -10(10)
_refine_ls_extinction_method none
_refine_ls_goodness_of_fit_ref 0.876
_refine_ls_hydrogen_treatment mixed
_refine_ls_matrix_type full
_refine_ls_number_parameters 236
_refine_ls_number_reflns 2027
_refine_ls_number_restraints 2
_refine_ls_restrained_S_all 0.876
_refine_ls_R_factor_all 0.0798
_refine_ls_R_factor_gt 0.0451
_refine_ls_shift/su_max 0.001
_refine_ls_shift/su_mean 0.000
_refine_ls_structure_factor_coef Fsqd
_refine_ls_weighting_details 'calc w=1/[\s^2^(Fo^2^)+(0.0202P)^2^+0.0000P] where P=(Fo^2^+2Fc^2^)/3'
_refine_ls_weighting_scheme calc
_refine_ls_wR_factor_gt 0.0653
_refine_ls_wR_factor_ref 0.0734
_reflns_number_gt 1303
_reflns_number_total 2027
_reflns_threshold_expression >2sigma(I)
_cod_data_source_file np9006074_si_004.cif
_cod_data_source_block cd2814
_cod_depositor_comments
;
The following automatic conversions were performed:

'_symmetry_cell_setting' value 'Orthorhombic' changed to
'orthorhombic' according to
/home/saulius/struct/CIF-dictionaries/cif_core.dic dictionary named
'cif_core.dic' version 2.4.2 from 2011-04-26.

Automatic conversion script
Id: cif_fix_values 1715 2011-07-08 13:25:40Z adriana 
;
_cod_original_cell_volume 1621.6(4)
_cod_original_sg_symbol_H-M P2(1)2(1)2(1)
_cod_database_code 1502829

loop_
_symmetry_equiv_pos_as_xyz
'x, y, z'
'-x+1/2, -y, z+1/2'
'-x, y+1/2, -z+1/2'
'x+1/2, -y+1/2, -z'

loop_
_atom_site_label
_atom_site_type_symbol
_atom_site_fract_x
_atom_site_fract_y
_atom_site_fract_z
_atom_site_U_iso_or_equiv
_atom_site_adp_type
_atom_site_occupancy
_atom_site_symmetry_multiplicity
_atom_site_calc_flag
_atom_site_refinement_flags
O1 O 0.9791(2) 1.03480(19) 0.25367(15) 0.0551(6) Uani 1 1 d .
O2 O 0.8027(2) 1.25584(19) 0.21319(15) 0.0688(7) Uani 1 1 d .
O3 O 0.7232(3) 0.5357(2) 0.02547(14) 0.0640(7) Uani 1 1 d .
N1 N 0.9495(3) 0.8558(2) 0.18804(18) 0.0478(7) Uani 1 1 d D
N2 N 0.2846(3) 1.0655(3) 0.2022(2) 0.0572(8) Uani 1 1 d D
C1 C 0.9053(3) 0.9640(3) 0.2126(2) 0.0436(8) Uani 1 1 d .
C2 C 0.7539(3) 0.9778(3) 0.18146(18) 0.0382(7) Uani 1 1 d .
C3 C 0.7207(3) 0.8686(3) 0.13566(18) 0.0373(7) Uani 1 1 d .
C4 C 0.8414(3) 0.7965(3) 0.14220(19) 0.0393(7) Uani 1 1 d .
C5 C 0.8500(3) 0.6857(3) 0.10756(18) 0.0449(8) Uani 1 1 d .
H5 H 0.9319 0.6400 0.1147 0.054 Uiso 1 1 calc R
C6 C 0.7313(4) 0.6445(3) 0.0615(2) 0.0469(8) Uani 1 1 d .
C7 C 0.6119(3) 0.7159(3) 0.05050(18) 0.0486(9) Uani 1 1 d .
H7 H 0.5346 0.6888 0.0176 0.058 Uiso 1 1 calc R
C8 C 0.6049(3) 0.8268(3) 0.08746(17) 0.0457(8) Uani 1 1 d .
H8 H 0.5232 0.8728 0.0800 0.055 Uiso 1 1 calc R
C9 C 0.6773(3) 1.0744(3) 0.2004(2) 0.0397(8) Uani 1 1 d .
C10 C 0.5216(3) 1.0896(3) 0.18693(19) 0.0415(8) Uani 1 1 d .
C11 C 0.4163(3) 1.0176(3) 0.2195(2) 0.0519(9) Uani 1 1 d .
H11 H 0.4321 0.9473 0.2487 0.062 Uiso 1 1 calc R
C12 C 0.3005(3) 1.1693(3) 0.1589(2) 0.0491(9) Uani 1 1 d .
C13 C 0.4489(3) 1.1883(3) 0.14842(19) 0.0405(8) Uani 1 1 d .
C14 C 0.4939(3) 1.2865(3) 0.1023(2) 0.0565(9) Uani 1 1 d .
H14 H 0.5913 1.3017 0.0946 0.068 Uiso 1 1 calc R
C15 C 0.3920(4) 1.3606(3) 0.0684(2) 0.0761(12) Uani 1 1 d .
H15 H 0.4213 1.4261 0.0370 0.091 Uiso 1 1 calc R
C16 C 0.2449(4) 1.3396(4) 0.0800(3) 0.0810(13) Uani 1 1 d .
H16 H 0.1784 1.3919 0.0567 0.097 Uiso 1 1 calc R
C17 C 0.1972(3) 1.2440(3) 0.1248(2) 0.0652(11) Uani 1 1 d .
H17 H 0.0995 1.2295 0.1323 0.078 Uiso 1 1 calc R
C18 C 0.7451(3) 1.1745(3) 0.2495(2) 0.0482(8) Uani 1 1 d .
C19 C 0.7261(3) 1.1708(3) 0.3466(2) 0.0697(11) Uani 1 1 d .
H19A H 0.7612 1.2423 0.3718 0.105 Uiso 1 1 calc R
H19B H 0.7790 1.1059 0.3702 0.105 Uiso 1 1 calc R
H19C H 0.6259 1.1619 0.3603 0.105 Uiso 1 1 calc R
C20 C 0.8367(4) 0.4560(3) 0.0450(2) 0.0613(10) Uani 1 1 d .
H20A H 0.9241 0.4829 0.0183 0.092 Uiso 1 1 calc R
H20B H 0.8129 0.3800 0.0226 0.092 Uiso 1 1 calc R
H20C H 0.8494 0.4515 0.1073 0.092 Uiso 1 1 calc R
H2 H 0.205(2) 1.036(3) 0.218(2) 0.072(12) Uiso 1 1 d D
H1 H 1.028(2) 0.829(2) 0.2055(17) 0.051(10) Uiso 1 1 d D

loop_
_atom_site_aniso_label
_atom_site_aniso_U_11
_atom_site_aniso_U_22
_atom_site_aniso_U_33
_atom_site_aniso_U_23
_atom_site_aniso_U_13
_atom_site_aniso_U_12
O1 0.0333(12) 0.0629(15) 0.0693(14) -0.0167(13) -0.0045(11) -0.0038(11)
O2 0.0597(15) 0.0614(16) 0.0852(18) 0.0113(15) -0.0199(14) -0.0200(13)
O3 0.0619(15) 0.0563(16) 0.0737(17) -0.0155(13) -0.0092(13) -0.0002(13)
N1 0.0264(15) 0.0547(18) 0.0624(19) -0.0073(15) -0.0081(14) 0.0064(13)
N2 0.0268(16) 0.082(2) 0.063(2) -0.0128(19) 0.0044(16) -0.0107(16)
C1 0.0275(16) 0.057(2) 0.046(2) -0.0012(18) 0.0023(16) -0.0022(16)
C2 0.0271(15) 0.0482(19) 0.0393(18) 0.0002(16) 0.0011(14) -0.0032(15)
C3 0.0304(16) 0.0467(18) 0.0347(18) -0.0006(15) 0.0007(15) -0.0047(14)
C4 0.0267(15) 0.049(2) 0.0420(19) 0.0008(16) -0.0016(14) -0.0068(15)
C5 0.0376(18) 0.052(2) 0.045(2) 0.0019(17) 0.0029(15) 0.0051(16)
C6 0.047(2) 0.053(2) 0.0404(19) 0.0004(17) 0.0034(17) -0.0047(18)
C7 0.0386(19) 0.063(2) 0.044(2) -0.0015(18) -0.0106(16) -0.0063(18)
C8 0.0338(17) 0.059(2) 0.045(2) 0.0009(17) -0.0057(16) 0.0002(16)
C9 0.0267(16) 0.0497(19) 0.043(2) 0.0044(17) -0.0039(15) -0.0059(14)
C10 0.0282(16) 0.0481(19) 0.048(2) -0.0052(16) -0.0014(16) -0.0049(15)
C11 0.0368(19) 0.058(2) 0.061(2) -0.0008(18) -0.0075(17) -0.0011(16)
C12 0.0335(18) 0.064(2) 0.050(2) -0.0163(19) 0.0009(16) 0.0056(17)
C13 0.0300(16) 0.045(2) 0.0464(19) -0.0121(17) -0.0020(15) 0.0001(15)
C14 0.0414(19) 0.057(2) 0.071(2) -0.004(2) -0.0018(18) 0.0043(18)
C15 0.075(3) 0.055(2) 0.098(3) 0.005(2) -0.011(3) 0.009(2)
C16 0.067(3) 0.069(3) 0.107(4) -0.012(3) -0.022(3) 0.029(2)
C17 0.033(2) 0.080(3) 0.082(3) -0.031(2) -0.010(2) 0.020(2)
C18 0.0235(16) 0.054(2) 0.067(2) -0.0007(19) -0.0040(17) 0.0001(15)
C19 0.053(2) 0.091(3) 0.065(3) -0.023(2) 0.005(2) -0.008(2)
C20 0.070(2) 0.047(2) 0.067(2) -0.0032(19) 0.009(2) 0.000(2)

loop_
_atom_type_symbol
_atom_type_description
_atom_type_scat_dispersion_real
_atom_type_scat_dispersion_imag
_atom_type_scat_source
C C 0.0033 0.0000 'International Tables Vol C Tables 4.2.6.8 and 6.1.1.4'
H H 0.0000 0.0000 'International Tables Vol C Tables 4.2.6.8 and 6.1.1.4'
N N 0.0061 0.0000 'International Tables Vol C Tables 4.2.6.8 and 6.1.1.4'
O O 0.0106 0.0000 'International Tables Vol C Tables 4.2.6.8 and 6.1.1.4'

loop_
_geom_angle_atom_site_label_1
_geom_angle_atom_site_label_2
_geom_angle_atom_site_label_3
_geom_angle
C6 O3 C20 117.3(3)
C1 N1 C4 111.3(3)
C1 N1 H1 121.0(19)
C4 N1 H1 127.3(19)
C12 N2 C11 110.2(3)
C12 N2 H2 125(2)
C11 N2 H2 124(2)
O1 C1 N1 124.8(3)
O1 C1 C2 128.1(3)
N1 C1 C2 107.1(3)
C9 C2 C3 133.7(3)
C9 C2 C1 121.1(3)
C3 C2 C1 105.1(3)
C8 C3 C4 117.3(3)
C8 C3 C2 135.2(3)
C4 C3 C2 107.4(2)
C5 C4 C3 124.2(3)
C5 C4 N1 126.7(3)
C3 C4 N1 109.1(3)
C4 C5 C6 117.4(3)
C4 C5 H5 121.3
C6 C5 H5 121.3
O3 C6 C7 116.4(3)
O3 C6 C5 123.8(3)
C7 C6 C5 119.8(3)
C6 C7 C8 121.7(3)
C6 C7 H7 119.2
C8 C7 H7 119.2
C3 C8 C7 119.5(3)
C3 C8 H8 120.2
C7 C8 H8 120.2
C2 C9 C10 125.9(3)
C2 C9 C18 120.6(2)
C10 C9 C18 113.0(3)
C11 C10 C13 106.4(2)
C11 C10 C9 125.4(3)
C13 C10 C9 127.6(3)
N2 C11 C10 109.2(3)
N2 C11 H11 125.4
C10 C11 H11 125.4
N2 C12 C17 129.9(3)
N2 C12 C13 107.2(3)
C17 C12 C13 122.8(3)
C14 C13 C12 118.6(3)
C14 C13 C10 134.3(3)
C12 C13 C10 107.0(3)
C15 C14 C13 118.8(3)
C15 C14 H14 120.6
C13 C14 H14 120.6
C14 C15 C16 121.4(4)
C14 C15 H15 119.3
C16 C15 H15 119.3
C17 C16 C15 121.2(4)
C17 C16 H16 119.4
C15 C16 H16 119.4
C16 C17 C12 117.2(3)
C16 C17 H17 121.4
C12 C17 H17 121.4
O2 C18 C19 122.0(3)
O2 C18 C9 122.8(3)
C19 C18 C9 115.0(3)
C18 C19 H19A 109.5
C18 C19 H19B 109.5
H19A C19 H19B 109.5
C18 C19 H19C 109.5
H19A C19 H19C 109.5
H19B C19 H19C 109.5
O3 C20 H20A 109.5
O3 C20 H20B 109.5
H20A C20 H20B 109.5
O3 C20 H20C 109.5
H20A C20 H20C 109.5
H20B C20 H20C 109.5

loop_
_geom_bond_atom_site_label_1
_geom_bond_atom_site_label_2
_geom_bond_distance
O1 C1 1.233(3)
O2 C18 1.207(3)
O3 C6 1.362(4)
O3 C20 1.425(3)
N1 C1 1.356(4)
N1 C4 1.399(3)
N1 H1 0.840(17)
N2 C12 1.366(4)
N2 C11 1.367(4)
N2 H2 0.849(18)
C1 C2 1.494(4)
C2 C9 1.345(4)
C2 C3 1.464(4)
C3 C8 1.388(4)
C3 C4 1.396(4)
C4 C5 1.375(4)
C5 C6 1.390(4)
C5 H5 0.9300
C6 C7 1.388(4)
C7 C8 1.389(4)
C7 H7 0.9300
C8 H8 0.9300
C9 C10 1.472(4)
C9 C18 1.507(4)
C10 C11 1.372(4)
C10 C13 1.441(4)
C11 H11 0.9300
C12 C17 1.386(4)
C12 C13 1.406(4)
C13 C14 1.389(4)
C14 C15 1.372(4)
C14 H14 0.9300
C15 C16 1.399(5)
C15 H15 0.9300
C16 C17 1.364(5)
C16 H16 0.9300
C17 H17 0.9300
C18 C19 1.493(4)
C19 H19A 0.9600
C19 H19B 0.9600
C19 H19C 0.9600
C20 H20A 0.9600
C20 H20B 0.9600
C20 H20C 0.9600

loop_
_geom_hbond_atom_site_label_D
_geom_hbond_atom_site_label_H
_geom_hbond_atom_site_label_A
_geom_hbond_distance_DH
_geom_hbond_distance_HA
_geom_hbond_distance_DA
_geom_hbond_angle_DHA
_geom_hbond_site_symmetry_A
N1 H1 O2 0.840(17) 2.167(18) 2.980(3) 163(3) 3_745
N2 H2 O1 0.849(18) 2.17(2) 2.967(3) 156(3) 1_455

loop_
_geom_torsion_atom_site_label_1
_geom_torsion_atom_site_label_2
_geom_torsion_atom_site_label_3
_geom_torsion_atom_site_label_4
_geom_torsion
C4 N1 C1 O1 -179.9(3)
C4 N1 C1 C2 0.8(3)
O1 C1 C2 C9 -3.1(5)
N1 C1 C2 C9 176.2(3)
O1 C1 C2 C3 179.2(3)
N1 C1 C2 C3 -1.5(3)
C9 C2 C3 C8 7.5(6)
C1 C2 C3 C8 -175.2(3)
C9 C2 C3 C4 -175.6(3)
C1 C2 C3 C4 1.7(3)
C8 C3 C4 C5 -3.1(4)
C2 C3 C4 C5 179.4(3)
C8 C3 C4 N1 176.3(3)
C2 C3 C4 N1 -1.3(3)
C1 N1 C4 C5 179.7(3)
C1 N1 C4 C3 0.3(4)
C3 C4 C5 C6 1.5(4)
N1 C4 C5 C6 -177.7(3)
C20 O3 C6 C7 -172.5(3)
C20 O3 C6 C5 7.3(4)
C4 C5 C6 O3 -178.4(3)
C4 C5 C6 C7 1.3(4)
O3 C6 C7 C8 177.2(3)
C5 C6 C7 C8 -2.6(5)
C4 C3 C8 C7 1.8(4)
C2 C3 C8 C7 178.4(3)
C6 C7 C8 C3 0.9(5)
C3 C2 C9 C10 8.1(6)
C1 C2 C9 C10 -168.8(3)
C3 C2 C9 C18 -179.7(3)
C1 C2 C9 C18 3.4(4)
C2 C9 C10 C11 55.1(5)
C18 C9 C10 C11 -117.6(3)
C2 C9 C10 C13 -134.0(3)
C18 C9 C10 C13 53.4(4)
C12 N2 C11 C10 -0.4(4)
C13 C10 C11 N2 0.8(4)
C9 C10 C11 N2 173.3(3)
C11 N2 C12 C17 176.3(3)
C11 N2 C12 C13 -0.2(4)
N2 C12 C13 C14 177.1(3)
C17 C12 C13 C14 0.4(5)
N2 C12 C13 C10 0.6(4)
C17 C12 C13 C10 -176.1(3)
C11 C10 C13 C14 -176.5(3)
C9 C10 C13 C14 11.1(6)
C11 C10 C13 C12 -0.9(4)
C9 C10 C13 C12 -173.2(3)
C12 C13 C14 C15 -0.4(5)
C10 C13 C14 C15 174.9(3)
C13 C14 C15 C16 0.5(6)
C14 C15 C16 C17 -0.6(6)
C15 C16 C17 C12 0.5(6)
N2 C12 C17 C16 -176.3(3)
C13 C12 C17 C16 -0.4(5)
C2 C9 C18 O2 91.8(4)
C10 C9 C18 O2 -95.1(4)
C2 C9 C18 C19 -92.7(4)
C10 C9 C18 C19 80.4(3)

loop_
_cod_related_entry_id
_cod_related_entry_code
_cod_related_entry_database
1 28287195 ChemSpider
